data_7125443
loop_
_publ_author_name
'Inaba, Yuya'
'Yoneda, Tomoki'
'Kitagawa, Yuichi'
'Miyata, Kiyoshi'
'Hasegawa, Yasuchika'
'Inokuma, Yasuhide'

_publ_section_title
;
 Splitting and reorientation of \p-conjugation by an unprecedented
 photo-rearrangement reaction.
;
_journal_issue 3
_journal_name_full 'Chemical communications (Cambridge, England)'
_journal_page_first 348
_journal_page_last 351
_journal_paper_doi 10.1039/c9cc09062b
_journal_volume 56
_journal_year 2020
_chemical_formula_moiety 'C28 H30 O4'
_chemical_formula_sum 'C28 H30 O4'
_chemical_formula_weight 430.52
_space_group_crystal_system monoclinic
_space_group_IT_number 14
_space_group_name_Hall '-P 2ybc'
_space_group_name_H-M_alt 'P 1 21/c 1'
_atom_sites_solution_hydrogens geom
_audit_creation_method SHELXL-2018/3
_audit_update_record
;
2019-09-20 deposited with the CCDC.	2019-11-26 downloaded from the CCDC.
;
_cell_angle_alpha 90
_cell_angle_beta 99.317(6)
_cell_angle_gamma 90
_cell_formula_units_Z 2
_cell_length_a 8.7961(6)
_cell_length_b 5.8385(4)
_cell_length_c 22.8947(14)
_cell_measurement_reflns_used 3082
_cell_measurement_temperature 123(2)
_cell_measurement_theta_max 28.7300
_cell_measurement_theta_min 3.5670
_cell_volume 1160.27(13)
_computing_cell_refinement 'CrysAlisPro 1.171.39.43a (Rigaku OD, 2018)'
_computing_data_collection 'CrysAlisPro 1.171.39.43a (Rigaku OD, 2018)'
_computing_data_reduction 'CrysAlisPro 1.171.39.43a (Rigaku OD, 2018)'
_computing_molecular_graphics 'Yadokari-XG 2009 (Wakita Nemoto et al., 2009)'
_computing_publication_material 'Yadokari-XG 2009 (Wakita Nemoto et al., 2009)'
_computing_structure_refinement 'SHELXL-2018/3 (Sheldrick, 2018)'
_computing_structure_solution 'SHELXT 2018/2 (Sheldrick, 2018)'
_diffrn_ambient_temperature 123(2)
_diffrn_detector 'CCD plate'
_diffrn_measured_fraction_theta_full 0.995
_diffrn_measured_fraction_theta_max 0.994
_diffrn_measurement_device 'four-circle diffractometer'
_diffrn_measurement_device_type 'XtaLAB AFC11 (RCD3): quarter-chi single'
_diffrn_radiation_monochromator mirror
_diffrn_radiation_probe x-ray
_diffrn_radiation_type MoK\a
_diffrn_radiation_wavelength 0.71073
_diffrn_reflns_av_R_equivalents 0.0453
_diffrn_reflns_av_unetI/netI 0.0540
_diffrn_reflns_Laue_measured_fraction_full 0.995
_diffrn_reflns_Laue_measured_fraction_max 0.994
_diffrn_reflns_limit_h_max 9
_diffrn_reflns_limit_h_min -10
_diffrn_reflns_limit_k_max 7
_diffrn_reflns_limit_k_min -6
_diffrn_reflns_limit_l_max 27
_diffrn_reflns_limit_l_min -27
_diffrn_reflns_number 7069
_diffrn_reflns_point_group_measured_fraction_full 0.995
_diffrn_reflns_point_group_measured_fraction_max 0.994
_diffrn_reflns_theta_full 25.242
_diffrn_reflns_theta_max 25.496
_diffrn_reflns_theta_min 2.647
_diffrn_source 'Rotating-anode X-ray tube (dual wavelength)'
_diffrn_source_type 'Rigaku (Mo) X-ray DW Source'
_exptl_absorpt_coefficient_mu 0.081
_exptl_absorpt_correction_T_max 1.00000
_exptl_absorpt_correction_T_min 0.77501
_exptl_absorpt_correction_type multi-scan
_exptl_absorpt_process_details
;
CrysAlisPro 1.171.39.43a (Rigaku Oxford Diffraction, 2018)
Empirical absorption correction using spherical harmonics,
 implemented in SCALE3 ABSPACK scaling algorithm.
;
_exptl_crystal_colour yellow
_exptl_crystal_density_diffrn 1.232
_exptl_crystal_density_method 'not measured'
_exptl_crystal_description plate
_exptl_crystal_F_000 460
_exptl_crystal_size_max 0.20
_exptl_crystal_size_mid 0.20
_exptl_crystal_size_min 0.03
_refine_diff_density_max 0.672
_refine_diff_density_min -0.343
_refine_diff_density_rms 0.102
_refine_ls_extinction_method none
_refine_ls_goodness_of_fit_ref 1.122
_refine_ls_hydrogen_treatment constr
_refine_ls_matrix_type full
_refine_ls_number_parameters 150
_refine_ls_number_reflns 2191
_refine_ls_number_restraints 0
_refine_ls_restrained_S_all 1.122
_refine_ls_R_factor_all 0.0970
_refine_ls_R_factor_gt 0.0814
_refine_ls_shift/su_max 0.000
_refine_ls_shift/su_mean 0.000
_refine_ls_structure_factor_coef Fsqd
_refine_ls_weighting_details 'w=1/[\s^2^(Fo^2^)+(0.0878P)^2^+2.6245P] where P=(Fo^2^+2Fc^2^)/3'
_refine_ls_weighting_scheme calc
_refine_ls_wR_factor_gt 0.2146
_refine_ls_wR_factor_ref 0.2250
_reflns_Friedel_coverage 0.000
_reflns_number_gt 1718
_reflns_number_total 2191
_reflns_threshold_expression 'I > 2\s(I)'
_cod_data_source_file c9cc09062b2.cif
_cod_data_source_block Compound_6
_cod_depositor_comments 'Adding full bibliography for 7125441--7125444.cif.'
_cod_original_sg_symbol_H-M 'P 21/c'
_cod_database_code 7125443
_shelx_shelxl_version_number 2018/3
_shelx_space_group_comment
;
The symmetry employed for this shelxl refinement is uniquely defined
by the following loop, which should always be used as a source of
symmetry information in preference to the above space-group names.
They are only intended as comments.
;

loop_
_space_group_symop_operation_xyz
'x, y, z'
'-x, y+1/2, -z+1/2'
'-x, -y, -z'
'x, -y-1/2, z-1/2'

loop_
_atom_site_label
_atom_site_type_symbol
_atom_site_fract_x
_atom_site_fract_y
_atom_site_fract_z
_atom_site_U_iso_or_equiv
_atom_site_adp_type
_atom_site_occupancy
_atom_site_site_symmetry_order
_atom_site_calc_flag
_atom_site_refinement_flags_posn
_atom_site_refinement_flags_adp
C1 C 0.6838(4) 0.6130(6) 0.36861(14) 0.0184(8) Uani 1 1 d . .
C2 C 0.7273(4) 0.7829(6) 0.42012(15) 0.0212(8) Uani 1 1 d . .
C3 C 0.5750(4) 0.8349(6) 0.44034(16) 0.0232(9) Uani 1 1 d . .
C4 C 0.4560(4) 0.7046(6) 0.40215(15) 0.0207(8) Uani 1 1 d . .
C5 C 0.2867(4) 0.6690(6) 0.39299(15) 0.0212(8) Uani 1 1 d . .
C6 C 0.2462(4) 0.5019(7) 0.33981(15) 0.0224(8) Uani 1 1 d . .
C7 C 0.4037(4) 0.4396(6) 0.32460(15) 0.0206(8) Uani 1 1 d . .
C8 C 0.5160(4) 0.5755(6) 0.36221(14) 0.0179(8) Uani 1 1 d . .
C9 C 0.8425(5) 0.6643(8) 0.46870(16) 0.0318(10) Uani 1 1 d . .
H1 H 0.871563 0.770209 0.501836 0.048 Uiso 1 1 calc R U
H2 H 0.934690 0.619664 0.452478 0.048 Uiso 1 1 calc R U
H3 H 0.794577 0.527621 0.482663 0.048 Uiso 1 1 calc R U
C10 C 0.8010(5) 0.9957(7) 0.39742(19) 0.0323(10) Uani 1 1 d . .
H4 H 0.729079 1.064568 0.365003 0.048 Uiso 1 1 calc R U
H5 H 0.895958 0.951978 0.383041 0.048 Uiso 1 1 calc R U
H6 H 0.825088 1.106830 0.429668 0.048 Uiso 1 1 calc R U
C11 C 0.5668(5) 0.9749(7) 0.48784(17) 0.0289(9) Uani 1 1 d . .
H7 H 0.660050 1.044649 0.506107 0.035 Uiso 1 1 calc R U
C12 C 0.1593(5) 0.2948(7) 0.35933(19) 0.0316(10) Uani 1 1 d . .
H8 H 0.135605 0.187276 0.326243 0.047 Uiso 1 1 calc R U
H9 H 0.063291 0.346610 0.371577 0.047 Uiso 1 1 calc R U
H10 H 0.223603 0.218388 0.392626 0.047 Uiso 1 1 calc R U
C13 C 0.1468(5) 0.6297(8) 0.28905(18) 0.0319(10) Uani 1 1 d . .
H11 H 0.201641 0.766727 0.279045 0.048 Uiso 1 1 calc R U
H12 H 0.049355 0.674874 0.301257 0.048 Uiso 1 1 calc R U
H13 H 0.125877 0.529433 0.254357 0.048 Uiso 1 1 calc R U
C14 C 0.4310(5) 0.2851(7) 0.28394(16) 0.0286(9) Uani 1 1 d . .
H14 H 0.533563 0.256715 0.277769 0.034 Uiso 1 1 calc R U
H15 H 0.347712 0.204497 0.261394 0.034 Uiso 1 1 calc R U
O1 O 0.7728(3) 0.5318(5) 0.33884(11) 0.0264(7) Uani 1 1 d . .
O2 O 0.1917(3) 0.7528(5) 0.41988(12) 0.0307(7) Uani 1 1 d . .

loop_
_atom_site_aniso_label
_atom_site_aniso_U_11
_atom_site_aniso_U_22
_atom_site_aniso_U_33
_atom_site_aniso_U_23
_atom_site_aniso_U_13
_atom_site_aniso_U_12
C1 0.0224(18) 0.0142(17) 0.0187(16) 0.0043(14) 0.0035(14) 0.0044(15)
C2 0.0233(19) 0.0178(18) 0.0219(17) -0.0013(15) 0.0016(14) 0.0017(15)
C3 0.029(2) 0.0171(19) 0.0227(17) -0.0011(15) 0.0031(15) 0.0019(16)
C4 0.026(2) 0.0158(18) 0.0215(17) 0.0028(14) 0.0082(15) 0.0033(15)
C5 0.025(2) 0.0167(18) 0.0240(18) 0.0039(15) 0.0115(15) 0.0039(15)
C6 0.023(2) 0.0189(19) 0.0260(18) 0.0048(15) 0.0066(15) -0.0014(16)
C7 0.023(2) 0.0176(19) 0.0217(17) 0.0049(14) 0.0058(15) 0.0005(15)
C8 0.0248(19) 0.0130(17) 0.0167(15) 0.0013(13) 0.0052(14) 0.0029(15)
C9 0.035(2) 0.036(2) 0.0219(18) 0.0017(17) -0.0029(17) 0.0064(19)
C10 0.038(2) 0.021(2) 0.038(2) -0.0026(18) 0.0093(18) -0.0040(18)
C11 0.026(2) 0.029(2) 0.032(2) -0.0068(18) 0.0057(16) -0.0025(17)
C12 0.035(2) 0.022(2) 0.040(2) 0.0004(18) 0.0156(19) -0.0069(18)
C13 0.025(2) 0.032(2) 0.038(2) 0.0009(19) 0.0011(17) 0.0033(18)
C14 0.030(2) 0.027(2) 0.0291(19) -0.0077(17) 0.0049(16) -0.0026(18)
O1 0.0255(14) 0.0271(15) 0.0275(13) -0.0051(11) 0.0073(11) 0.0041(12)
O2 0.0267(15) 0.0295(16) 0.0389(15) -0.0051(13) 0.0139(13) 0.0005(13)

loop_
_atom_type_symbol
_atom_type_description
_atom_type_scat_dispersion_real
_atom_type_scat_dispersion_imag
_atom_type_scat_source
C C 0.0033 0.0016 'International Tables Vol C Tables 4.2.6.8 and 6.1.1.4'
H H 0.0000 0.0000 'International Tables Vol C Tables 4.2.6.8 and 6.1.1.4'
O O 0.0106 0.0060 'International Tables Vol C Tables 4.2.6.8 and 6.1.1.4'

loop_
_geom_angle_atom_site_label_1
_geom_angle_atom_site_label_2
_geom_angle_atom_site_label_3
_geom_angle
_geom_angle_site_symmetry_1
_geom_angle_site_symmetry_3
O1 C1 C8 127.7(3) . .
O1 C1 C2 125.3(3) . .
C8 C1 C2 107.0(3) . .
C3 C2 C10 112.6(3) . .
C3 C2 C1 103.9(3) . .
C10 C2 C1 109.2(3) . .
C3 C2 C9 112.3(3) . .
C10 C2 C9 110.1(3) . .
C1 C2 C9 108.4(3) . .
C11 C3 C4 131.3(4) . .
C11 C3 C2 121.6(3) . .
C4 C3 C2 107.1(3) . .
C8 C4 C3 111.9(3) . .
C8 C4 C5 108.5(3) . .
C3 C4 C5 139.5(3) . .
O2 C5 C4 128.8(3) . .
O2 C5 C6 123.9(3) . .
C4 C5 C6 107.2(3) . .
C7 C6 C13 111.8(3) . .
C7 C6 C12 113.1(3) . .
C13 C6 C12 110.8(3) . .
C7 C6 C5 103.1(3) . .
C13 C6 C5 108.6(3) . .
C12 C6 C5 109.1(3) . .
C14 C7 C8 127.0(3) . .
C14 C7 C6 126.0(3) . .
C8 C7 C6 107.0(3) . .
C4 C8 C7 114.0(3) . .
C4 C8 C1 110.0(3) . .
C7 C8 C1 136.0(3) . .
C2 C9 H1 109.5 . .
C2 C9 H2 109.5 . .
H1 C9 H2 109.5 . .
C2 C9 H3 109.5 . .
H1 C9 H3 109.5 . .
H2 C9 H3 109.5 . .
C2 C10 H4 109.5 . .
C2 C10 H5 109.5 . .
H4 C10 H5 109.5 . .
C2 C10 H6 109.5 . .
H4 C10 H6 109.5 . .
H5 C10 H6 109.5 . .
C3 C11 C11 126.2(5) . 3_676
C3 C11 H7 116.9 . .
C11 C11 H7 116.9 3_676 .
C6 C12 H8 109.5 . .
C6 C12 H9 109.5 . .
H8 C12 H9 109.5 . .
C6 C12 H10 109.5 . .
H8 C12 H10 109.5 . .
H9 C12 H10 109.5 . .
C6 C13 H11 109.5 . .
C6 C13 H12 109.5 . .
H11 C13 H12 109.5 . .
C6 C13 H13 109.5 . .
H11 C13 H13 109.5 . .
H12 C13 H13 109.5 . .
C7 C14 H14 120.0 . .
C7 C14 H15 120.0 . .
H14 C14 H15 120.0 . .

loop_
_geom_bond_atom_site_label_1
_geom_bond_atom_site_label_2
_geom_bond_distance
_geom_bond_site_symmetry_2
C1 O1 1.215(4) .
C1 C8 1.476(5) .
C1 C2 1.541(5) .
C2 C3 1.518(5) .
C2 C10 1.531(5) .
C2 C9 1.542(5) .
C3 C11 1.371(5) .
C3 C4 1.463(5) .
C4 C8 1.356(5) .
C4 C5 1.485(5) .
C5 O2 1.218(4) .
C5 C6 1.556(5) .
C6 C7 1.526(5) .
C6 C13 1.531(5) .
C6 C12 1.535(5) .
C7 C14 1.345(5) .
C7 C8 1.439(5) .
C9 H1 0.9800 .
C9 H2 0.9800 .
C9 H3 0.9800 .
C10 H4 0.9800 .
C10 H5 0.9800 .
C10 H6 0.9800 .
C11 C11 1.410(8) 3_676
C11 H7 0.9500 .
C12 H8 0.9800 .
C12 H9 0.9800 .
C12 H10 0.9800 .
C13 H11 0.9800 .
C13 H12 0.9800 .
C13 H13 0.9800 .
C14 H14 0.9500 .
C14 H15 0.9500 .

loop_
_geom_torsion_atom_site_label_1
_geom_torsion_atom_site_label_2
_geom_torsion_atom_site_label_3
_geom_torsion_atom_site_label_4
_geom_torsion
_geom_torsion_site_symmetry_4
O1 C1 C2 C3 178.2(3) .
C8 C1 C2 C3 -0.4(4) .
O1 C1 C2 C10 57.8(5) .
C8 C1 C2 C10 -120.8(3) .
O1 C1 C2 C9 -62.2(5) .
C8 C1 C2 C9 119.2(3) .
C10 C2 C3 C11 -64.7(5) .
C1 C2 C3 C11 177.3(3) .
C9 C2 C3 C11 60.3(5) .
C10 C2 C3 C4 117.5(3) .
C1 C2 C3 C4 -0.6(4) .
C9 C2 C3 C4 -117.5(3) .
C11 C3 C4 C8 -176.0(4) .
C2 C3 C4 C8 1.5(4) .
C11 C3 C4 C5 4.3(8) .
C2 C3 C4 C5 -178.2(4) .
C8 C4 C5 O2 179.6(4) .
C3 C4 C5 O2 -0.7(7) .
C8 C4 C5 C6 -1.5(4) .
C3 C4 C5 C6 178.2(4) .
O2 C5 C6 C7 -177.3(3) .
C4 C5 C6 C7 3.8(4) .
O2 C5 C6 C13 64.0(4) .
C4 C5 C6 C13 -114.9(3) .
O2 C5 C6 C12 -56.8(5) .
C4 C5 C6 C12 124.2(3) .
C13 C6 C7 C14 -68.7(5) .
C12 C6 C7 C14 57.1(5) .
C5 C6 C7 C14 174.8(4) .
C13 C6 C7 C8 111.8(3) .
C12 C6 C7 C8 -122.4(3) .
C5 C6 C7 C8 -4.7(4) .
C3 C4 C8 C7 178.5(3) .
C5 C4 C8 C7 -1.7(4) .
C3 C4 C8 C1 -1.8(4) .
C5 C4 C8 C1 178.0(3) .
C14 C7 C8 C4 -175.3(4) .
C6 C7 C8 C4 4.2(4) .
C14 C7 C8 C1 5.2(7) .
C6 C7 C8 C1 -175.3(4) .
O1 C1 C8 C4 -177.2(4) .
C2 C1 C8 C4 1.4(4) .
O1 C1 C8 C7 2.4(7) .
C2 C1 C8 C7 -179.0(4) .
C4 C3 C11 C11 0.7(9) 3_676
C2 C3 C11 C11 -176.5(5) 3_676
